data_7117590
loop_
_publ_author_name
'Liu, Liu'
'Ruiz, David A.'
'Dahcheh, Fatme'
'Bertrand, Guy'

_publ_section_title
;
 Isolation of a Lewis base stabilized parent phosphenium (PH2(+)) and
 related species.
;
_journal_issue 64
_journal_name_full 'Chemical communications (Cambridge, England)'
_journal_page_first 12732
_journal_page_last 12735
_journal_paper_doi 10.1039/c5cc05241f
_journal_volume 51
_journal_year 2015
_chemical_formula_sum 'C69 H57 Au2 Cl2 N2 P'
_chemical_formula_weight 1409.97
_space_group_IT_number 14
_symmetry_cell_setting monoclinic
_symmetry_space_group_name_Hall '-P 2ybc'
_symmetry_space_group_name_H-M 'P 1 21/c 1'
_atom_sites_solution_hydrogens geom
_atom_sites_solution_primary direct
_atom_sites_solution_secondary difmap
_audit_creation_method SHELXL-97
_audit_update_record
;
2015-06-02 deposited with the CCDC.
2015-07-08 downloaded from the CCDC.
;
_cell_angle_alpha 90.00
_cell_angle_beta 98.019(2)
_cell_angle_gamma 90.00
_cell_formula_units_Z 4
_cell_length_a 15.4817(9)
_cell_length_b 18.0766(10)
_cell_length_c 24.4404(14)
_cell_measurement_reflns_used 9983
_cell_measurement_temperature 100(2)
_cell_measurement_theta_max 26.38
_cell_measurement_theta_min 2.29
_cell_volume 6772.9(7)
_computing_cell_refinement 'Bruker SAINT'
_computing_data_collection 'Bruker APEX2'
_computing_data_reduction 'Bruker SAINT'
_computing_molecular_graphics 'Bruker SHELXTL'
_computing_publication_material 'Bruker SHELXTL'
_computing_structure_refinement 'SHELXL-97 (Sheldrick, 2008)'
_computing_structure_solution 'SHELXS-97 (Sheldrick, 2008)'
_diffrn_ambient_temperature 100(2)
_diffrn_measured_fraction_theta_full 0.999
_diffrn_measured_fraction_theta_max 0.999
_diffrn_measurement_device_type 'Bruker APEX-II CCD'
_diffrn_measurement_method '\f and \w scans'
_diffrn_radiation_monochromator graphite
_diffrn_radiation_source 'fine-focus sealed tube'
_diffrn_radiation_type MoK\a
_diffrn_radiation_wavelength 0.71073
_diffrn_reflns_av_R_equivalents 0.0520
_diffrn_reflns_av_sigmaI/netI 0.0301
_diffrn_reflns_limit_h_max 18
_diffrn_reflns_limit_h_min -18
_diffrn_reflns_limit_k_max 21
_diffrn_reflns_limit_k_min -21
_diffrn_reflns_limit_l_max 29
_diffrn_reflns_limit_l_min -29
_diffrn_reflns_number 84354
_diffrn_reflns_theta_full 25.00
_diffrn_reflns_theta_max 25.00
_diffrn_reflns_theta_min 1.33
_exptl_absorpt_coefficient_mu 4.467
_exptl_absorpt_correction_T_max 0.0452
_exptl_absorpt_correction_T_min 0.0207
_exptl_absorpt_correction_type multi-scan
_exptl_absorpt_process_details sadabs
_exptl_crystal_colour colourless
_exptl_crystal_density_diffrn 1.383
_exptl_crystal_density_method 'not measured'
_exptl_crystal_description block
_exptl_crystal_F_000 2768
_exptl_crystal_size_max 0.13
_exptl_crystal_size_mid 0.12
_exptl_crystal_size_min 0.08
_platon_squeeze_details
;PROBLEM: VERY LARGE Solvent Accessible VOID(S) in Structure   ! 
RESPONSE: During the 
refinement of the structure, electron density peaks were located 
that were believed to be highly disordered 
solvent molecules (possibly pentane). Attempts 
made to model the solvent molecule were not successful. 
The SQUEEZE option in PLATON (Spek, 2009) indicated there was a 
large solvent cavity 921.1 Ang^3. In the final cycles of refinement, 
this contribution (325) to the 
electron density was removed from the observed data. The 
density, the F(000) value, the molecular weight and the formula are 
given without taking into account the results obtained with the 
SQUEEZE option PLATON (Spek, 2009). Similar treatments of disordered 
solvent molecules were carried out by St\"ahler et al. (2001), 
Cox et al. (2003), Mohamed et al. (2003) and Athimoolam et al. (2005). 
References: 
  
Spek, A. L. (2009). Acta Cryst. D65, 148--155.
  
Athimoolam, S., Kumar, J., Ramakrishnan, V. & Rajaram, R.K. (2005). 
Acta Cryst. E61, m2014-m2017. 
  
Cox, J.P., Kumarasammy, Y., Nahar, L., Sarkar D.S. & Shoeb, M. 
(2003). Acta Cryst. E59, o975-o977. 
  
Mohamed, A.A., Krause Bauer, A.J., Bruce, E.A. & Bruce M.R.M. 
(2003). Acta Cryst. C59, m84-m86. 
  
Stahler, R., Nather, C. & Bensch, W. (2001). Acta Cryst. 
C57, 26-27.
;
_refine_diff_density_max 1.987
_refine_diff_density_min -1.199
_refine_diff_density_rms 0.131
_refine_ls_extinction_method none
_refine_ls_goodness_of_fit_ref 1.106
_refine_ls_hydrogen_treatment mixed
_refine_ls_matrix_type full
_refine_ls_number_parameters 713
_refine_ls_number_reflns 11927
_refine_ls_number_restraints 4
_refine_ls_restrained_S_all 1.106
_refine_ls_R_factor_all 0.0492
_refine_ls_R_factor_gt 0.0447
_refine_ls_shift/su_max 0.002
_refine_ls_shift/su_mean 0.000
_refine_ls_structure_factor_coef Fsqd
_refine_ls_weighting_details 'calc w=1/[\s^2^(Fo^2^)+(0.0552P)^2^+32.0105P] where P=(Fo^2^+2Fc^2^)/3'
_refine_ls_weighting_scheme calc
_refine_ls_wR_factor_gt 0.1217
_refine_ls_wR_factor_ref 0.1246
_reflns_number_gt 10722
_reflns_number_total 11927
_reflns_threshold_expression >2sigma(I)
_cod_data_source_file c5cc05241f2.cif
_cod_data_source_block compound4
_cod_depositor_comments
;
The following automatic conversions were performed:

'_symmetry_cell_setting' value 'Monoclinic' changed to 'monoclinic'
according to
/usr/data/users/saulius/crontab/automatic-downloads/current/RSC/lib/dictionaries/cif_core.dic
dictionary named 'cif_core.dic' version 2.4.2 from 2011-04-26.

Automatic conversion script
Id: cif_fix_values 3271 2015-04-21 07:52:19Z andrius 
;
_cod_original_sg_symbol_H-M P2(1)/c
_cod_database_code 7117590
_platon_squeeze_void_probe_radius 1.20

loop_
_symmetry_equiv_pos_as_xyz
'x, y, z'
'-x, y+1/2, -z+1/2'
'-x, -y, -z'
'x, -y-1/2, z-1/2'

loop_
_atom_site_label
_atom_site_type_symbol
_atom_site_fract_x
_atom_site_fract_y
_atom_site_fract_z
_atom_site_U_iso_or_equiv
_atom_site_adp_type
_atom_site_occupancy
_atom_site_symmetry_multiplicity
_atom_site_calc_flag
_atom_site_refinement_flags
_atom_site_disorder_assembly
_atom_site_disorder_group
P004 P 0.66491(11) 0.64678(10) 0.65640(7) 0.0406(4) Uani 1 1 d D . .
Cl05 Cl 0.49103(13) 0.60247(11) 0.78811(8) 0.0400(4) Uani 0.8120(10) 1 d P A 1
Cl06 Cl 0.77103(16) 0.43965(11) 0.58490(10) 0.0553(6) Uani 0.8149(10) 1 d P A 1
N008 N 0.7427(3) 0.7887(3) 0.6796(2) 0.0352(11) Uani 1 1 d . . .
N00B N 0.8289(3) 0.6984(3) 0.7102(2) 0.0369(11) Uani 1 1 d . . .
C00C C 0.6708(4) 0.8324(3) 0.6522(2) 0.0350(13) Uani 1 1 d . A .
C00E C 0.9659(5) 0.6416(4) 0.5778(3) 0.0424(15) Uani 1 1 d . . .
C00F C 0.8563(4) 0.5753(4) 0.7532(2) 0.0385(14) Uani 1 1 d . . .
C00H C 0.7492(4) 0.7141(3) 0.6817(2) 0.0365(13) Uani 1 1 d . A .
C00I C 0.6139(4) 0.8663(3) 0.6847(2) 0.0372(14) Uani 1 1 d . . .
C00J C 1.0258(4) 0.7158(4) 0.6634(3) 0.0401(14) Uani 1 1 d . . .
C00K C 0.8185(4) 0.8200(3) 0.7080(3) 0.0361(13) Uani 1 1 d . A .
H00K H 0.8306 0.8713 0.7130 0.043 Uiso 1 1 calc R . .
C00L C 0.8167(4) 0.6006(4) 0.8034(3) 0.0412(15) Uani 1 1 d . A .
H00L H 0.7641 0.6308 0.7895 0.049 Uiso 1 1 calc R . .
C00M C 0.8713(4) 0.7635(3) 0.7271(2) 0.0368(13) Uani 1 1 d . A .
H00M H 0.9274 0.7677 0.7483 0.044 Uiso 1 1 calc R . .
C00N C 0.8090(5) 0.8625(4) 0.5589(3) 0.0471(16) Uani 1 1 d . . .
C00O C 0.8693(4) 0.6252(3) 0.7119(3) 0.0375(14) Uani 1 1 d . A .
C00P C 0.7220(5) 0.4880(4) 0.8124(3) 0.0476(16) Uani 1 1 d . A .
H00P H 0.6990 0.4945 0.7746 0.057 Uiso 1 1 calc R . .
C00Q C 0.6260(4) 0.8577(4) 0.7471(3) 0.0419(15) Uani 1 1 d . A .
H00Q H 0.6502 0.8072 0.7560 0.050 Uiso 1 1 calc R . .
C00R C 0.7858(5) 0.5375(4) 0.8378(3) 0.0427(15) Uani 1 1 d . . .
C00S C 0.9709(5) 0.6417(4) 0.8419(3) 0.0530(18) Uani 1 1 d . A .
H00A H 0.9929 0.6018 0.8227 0.064 Uiso 1 1 calc R . .
C00T C 0.5993(4) 0.8921(4) 0.5714(3) 0.0413(15) Uani 1 1 d . A .
H00T H 0.5930 0.9001 0.5327 0.050 Uiso 1 1 calc R . .
C00U C 0.8807(5) 0.6521(4) 0.8379(3) 0.0454(16) Uani 1 1 d . . .
C00V C 0.8169(5) 0.5268(4) 0.8927(3) 0.0482(16) Uani 1 1 d . A .
H00V H 0.8599 0.5596 0.9106 0.058 Uiso 1 1 calc R . .
C00W C 0.6647(4) 0.8443(4) 0.5951(3) 0.0385(14) Uani 1 1 d . . .
C00X C 1.0429(5) 0.7856(4) 0.6424(3) 0.0449(15) Uani 1 1 d . . .
H00X H 1.0064 0.8040 0.6108 0.054 Uiso 1 1 calc R . .
C00Y C 1.0788(5) 0.6912(4) 0.7109(3) 0.0508(17) Uani 1 1 d . . .
H00Y H 1.0682 0.6442 0.7261 0.061 Uiso 1 1 calc R . .
C00Z C 0.5429(4) 0.9286(4) 0.6017(3) 0.0406(14) Uani 1 1 d . . .
C12 C 0.7297(4) 0.8115(4) 0.5602(3) 0.0403(14) Uani 1 1 d . A .
H12A H 0.7517 0.7642 0.5781 0.048 Uiso 1 1 calc R . .
C011 C 0.9490(4) 0.6712(4) 0.6345(3) 0.0397(14) Uani 1 1 d . A .
H011 H 0.8986 0.7062 0.6273 0.048 Uiso 1 1 calc R . .
C012 C 0.6778(5) 0.8460(4) 0.4597(3) 0.0448(16) Uani 1 1 d . A .
H012 H 0.7014 0.8941 0.4669 0.054 Uiso 1 1 calc R . .
C013 C 0.8209(5) 0.9274(5) 0.5888(3) 0.0560(19) Uani 1 1 d . . .
H013 H 0.7787 0.9427 0.6112 0.067 Uiso 1 1 calc R . .
C014 C 0.5390(4) 0.8632(4) 0.7699(3) 0.0422(15) Uani 1 1 d . . .
C015 C 0.7870(5) 0.4690(4) 0.9229(3) 0.0502(17) Uani 1 1 d . . .
H015 H 0.8095 0.4626 0.9608 0.060 Uiso 1 1 calc R A .
C016 C 0.8919(5) 0.5049(4) 0.7500(3) 0.0468(16) Uani 1 1 d . A .
H016 H 0.8841 0.4693 0.7774 0.056 Uiso 1 1 calc R . .
C017 C 0.9546(5) 0.5391(4) 0.6690(3) 0.0444(16) Uani 1 1 d . A .
H017 H 0.9889 0.5267 0.6410 0.053 Uiso 1 1 calc R . .
C018 C 1.1111(5) 0.8277(4) 0.6664(3) 0.0561(19) Uani 1 1 d . . .
H018 H 1.1229 0.8740 0.6507 0.067 Uiso 1 1 calc R . .
C019 C 0.9213(4) 0.6100(4) 0.6711(3) 0.0397(14) Uani 1 1 d . . .
C01A C 0.8495(6) 0.7113(4) 0.8662(3) 0.062(2) Uani 1 1 d . A .
H01A H 0.7886 0.7202 0.8637 0.075 Uiso 1 1 calc R . .
C01B C 0.8733(5) 0.8403(5) 0.5268(3) 0.057(2) Uani 1 1 d . . .
H01B H 0.8669 0.7945 0.5075 0.069 Uiso 1 1 calc R . .
C01C C 0.6879(5) 0.7930(4) 0.5018(3) 0.0474(16) Uani 1 1 d . . .
C01D C 0.5501(4) 0.9137(4) 0.6583(3) 0.0401(14) Uani 1 1 d . A .
H01D H 0.5105 0.9366 0.6794 0.048 Uiso 1 1 calc R . .
C01E C 1.1634(5) 0.8031(5) 0.7139(4) 0.063(2) Uani 1 1 d . . .
H01E H 1.2101 0.8329 0.7309 0.076 Uiso 1 1 calc R . .
C01F C 1.0488(5) 0.6404(4) 0.5617(3) 0.0533(18) Uani 1 1 d . . .
H01F H 1.0974 0.6598 0.5854 0.064 Uiso 1 1 calc R . .
C01G C 0.9386(5) 0.4855(4) 0.7076(3) 0.0507(17) Uani 1 1 d . . .
C01H C 0.4778(5) 0.9834(4) 0.5751(3) 0.0505(17) Uani 1 1 d . A .
H01C H 0.4340 0.9577 0.5490 0.076 Uiso 1 1 calc R . .
H01G H 0.5076 1.0205 0.5553 0.076 Uiso 1 1 calc R . .
H01H H 0.4492 1.0078 0.6035 0.076 Uiso 1 1 calc R . .
C01I C 0.8953(6) 0.6135(4) 0.5426(3) 0.059(2) Uani 1 1 d . . .
H01I H 0.8387 0.6148 0.5533 0.071 Uiso 1 1 calc R . .
C01J C 0.6339(5) 0.8298(5) 0.4077(3) 0.059(2) Uani 1 1 d . . .
H01J H 0.6253 0.8673 0.3803 0.071 Uiso 1 1 calc R A .
C01K C 0.6924(5) 0.4298(4) 0.8418(3) 0.0516(17) Uani 1 1 d . . .
H01K H 0.6503 0.3962 0.8241 0.062 Uiso 1 1 calc R A .
C01L C 0.7246(5) 0.4212(4) 0.8975(3) 0.0555(19) Uani 1 1 d . A .
H01L H 0.7036 0.3821 0.9180 0.067 Uiso 1 1 calc R . .
C01M C 0.6928(5) 0.9135(4) 0.7739(3) 0.0509(18) Uani 1 1 d . . .
C01N C 1.0275(6) 0.6877(5) 0.8727(3) 0.064(2) Uani 1 1 d . . .
H01N H 1.0886 0.6797 0.8746 0.077 Uiso 1 1 calc R A .
C01O C 0.4007(5) 0.8076(5) 0.7818(3) 0.059(2) Uani 1 1 d . . .
H01O H 0.3609 0.7676 0.7755 0.071 Uiso 1 1 calc R A .
C01P C 0.9453(5) 0.8839(6) 0.5228(3) 0.069(3) Uani 1 1 d . . .
H01P H 0.9864 0.8699 0.4992 0.083 Uiso 1 1 calc R . .
C01Q C 1.0601(7) 0.6108(4) 0.5106(3) 0.065(2) Uani 1 1 d . . .
H01Q H 1.1165 0.6097 0.4997 0.078 Uiso 1 1 calc R . .
C01R C 1.1467(6) 0.7345(4) 0.7363(4) 0.063(2) Uani 1 1 d . . .
H01R H 1.1818 0.7175 0.7689 0.076 Uiso 1 1 calc R . .
C01S C 0.9728(7) 0.4072(4) 0.7027(4) 0.067(2) Uani 1 1 d . A .
H01M H 0.9362 0.3813 0.6727 0.100 Uiso 1 1 calc R . .
H01S H 0.9712 0.3808 0.7375 0.100 Uiso 1 1 calc R . .
H01T H 1.0330 0.4092 0.6946 0.100 Uiso 1 1 calc R . .
C01T C 0.9570(6) 0.9487(6) 0.5538(4) 0.075(3) Uani 1 1 d . . .
H01U H 1.0078 0.9779 0.5528 0.090 Uiso 1 1 calc R . .
C01U C 0.9972(7) 0.7459(5) 0.9012(4) 0.073(3) Uani 1 1 d . A .
H01V H 1.0368 0.7779 0.9229 0.088 Uiso 1 1 calc R . .
C01V C 0.4800(5) 0.8057(4) 0.7603(3) 0.0476(16) Uani 1 1 d . A .
H01W H 0.4934 0.7644 0.7389 0.057 Uiso 1 1 calc R . .
C01W C 0.7013(6) 0.9833(5) 0.7517(4) 0.071(2) Uani 1 1 d . A .
H01X H 0.6656 0.9961 0.7182 0.086 Uiso 1 1 calc R . .
C01X C 0.9897(7) 0.5829(4) 0.4759(3) 0.067(2) Uani 1 1 d . . .
H01Y H 0.9976 0.5632 0.4409 0.080 Uiso 1 1 calc R . .
C01Z C 0.4392(6) 0.9245(5) 0.8218(4) 0.062(2) Uani 1 1 d . . .
H01Z H 0.4257 0.9658 0.8432 0.075 Uiso 1 1 calc R A .
C020 C 0.9068(7) 0.5838(4) 0.4923(3) 0.064(2) Uani 1 1 d . . .
H020 H 0.8583 0.5640 0.4687 0.077 Uiso 1 1 calc R . .
C021 C 0.9083(8) 0.7567(5) 0.8977(4) 0.080(3) Uani 1 1 d . . .
H021 H 0.8871 0.7965 0.9175 0.096 Uiso 1 1 calc R A .
C022 C 0.5170(5) 0.9225(4) 0.8012(3) 0.0562(19) Uani 1 1 d . A .
H022 H 0.5566 0.9626 0.8084 0.067 Uiso 1 1 calc R . .
C023 C 0.3810(6) 0.8680(5) 0.8121(3) 0.062(2) Uani 1 1 d . A .
H023 H 0.3268 0.8702 0.8261 0.075 Uiso 1 1 calc R . .
C024 C 0.6556(6) 0.7229(5) 0.4893(3) 0.066(2) Uani 1 1 d . A .
H024 H 0.6625 0.6856 0.5170 0.079 Uiso 1 1 calc R . .
C025 C 0.8949(6) 0.9706(6) 0.5860(4) 0.074(3) Uani 1 1 d . . .
H025 H 0.9027 1.0154 0.6064 0.088 Uiso 1 1 calc R . .
C026 C 0.6027(7) 0.7595(6) 0.3956(4) 0.082(3) Uani 1 1 d . A .
H026 H 0.5744 0.7479 0.3595 0.098 Uiso 1 1 calc R . .
C02A C 0.7468(6) 0.8959(6) 0.8215(4) 0.078(3) Uani 1 1 d . A .
H02A H 0.7432 0.8483 0.8375 0.094 Uiso 1 1 calc R . .
C02B C 0.8071(7) 0.9472(10) 0.8469(4) 0.118(5) Uani 1 1 d . . .
H02B H 0.8435 0.9350 0.8802 0.142 Uiso 1 1 calc R A .
C02C C 0.7594(6) 1.0345(6) 0.7766(6) 0.100(4) Uani 1 1 d . . .
H02C H 0.7618 1.0826 0.7613 0.120 Uiso 1 1 calc R A .
C02D C 0.8129(8) 1.0161(9) 0.8227(7) 0.112(5) Uani 1 1 d . A .
H02D H 0.8552 1.0507 0.8389 0.135 Uiso 1 1 calc R . .
C10 C 0.6127(8) 0.7059(6) 0.4362(4) 0.086(3) Uani 1 1 d . . .
H10 H 0.5906 0.6575 0.4282 0.104 Uiso 1 1 calc R A .
Au2 Au 0.584708(18) 0.625769(15) 0.724962(12) 0.03276(11) Uani 0.8120(10) 1 d PD A 1
Au3 Au 0.721645(19) 0.546885(15) 0.620544(12) 0.03425(12) Uani 0.8149(10) 1 d PD A 1
Au1 Au 0.54823(4) 0.70168(4) 0.61136(3) 0.0404(3) Uani 0.3732(10) 1 d P A 2
Cl5A Cl 0.4263(4) 0.7540(3) 0.5943(3) 0.087(2) Uani 0.3732(10) 1 d P A 2
H004 H 0.612(3) 0.678(2) 0.6162(9) 0.11(4) Uiso 1 1 d D . .

loop_
_atom_site_aniso_label
_atom_site_aniso_U_11
_atom_site_aniso_U_22
_atom_site_aniso_U_33
_atom_site_aniso_U_23
_atom_site_aniso_U_13
_atom_site_aniso_U_12
P004 0.0390(9) 0.0384(9) 0.0442(9) -0.0035(7) 0.0049(7) -0.0037(7)
Cl05 0.0422(10) 0.0416(10) 0.0381(9) -0.0021(8) 0.0123(8) -0.0115(8)
Cl06 0.0665(14) 0.0354(10) 0.0720(14) -0.0207(10) 0.0376(12) -0.0096(10)
N008 0.036(3) 0.033(3) 0.036(3) 0.001(2) 0.003(2) 0.000(2)
N00B 0.039(3) 0.032(3) 0.039(3) -0.001(2) 0.003(2) 0.004(2)
C00C 0.029(3) 0.036(3) 0.039(3) 0.003(3) 0.001(2) -0.002(3)
C00E 0.055(4) 0.039(4) 0.034(3) 0.004(3) 0.006(3) 0.000(3)
C00F 0.045(4) 0.037(3) 0.033(3) -0.001(3) 0.006(3) 0.003(3)
C00H 0.039(3) 0.035(3) 0.036(3) -0.002(3) 0.010(3) 0.000(3)
C00I 0.043(4) 0.034(3) 0.035(3) 0.001(2) 0.004(3) -0.002(3)
C00J 0.048(4) 0.038(3) 0.036(3) -0.001(3) 0.010(3) 0.010(3)
C00K 0.033(3) 0.034(3) 0.041(3) -0.002(3) 0.006(3) -0.003(3)
C00L 0.046(4) 0.037(3) 0.042(3) 0.005(3) 0.007(3) 0.008(3)
C00M 0.034(3) 0.040(3) 0.035(3) 0.000(3) 0.003(3) -0.001(3)
C00N 0.042(4) 0.060(4) 0.038(3) 0.006(3) 0.004(3) -0.003(3)
C00O 0.043(4) 0.033(3) 0.036(3) 0.001(3) 0.004(3) 0.008(3)
C00P 0.046(4) 0.050(4) 0.046(4) 0.000(3) 0.004(3) 0.002(3)
C00Q 0.041(4) 0.046(4) 0.038(3) 0.001(3) 0.006(3) 0.008(3)
C00R 0.047(4) 0.038(4) 0.044(4) 0.002(3) 0.011(3) 0.008(3)
C00S 0.062(5) 0.047(4) 0.050(4) -0.002(3) 0.008(4) 0.004(4)
C00T 0.050(4) 0.042(4) 0.032(3) 0.002(3) 0.004(3) 0.001(3)
C00U 0.065(5) 0.033(3) 0.041(3) -0.001(3) 0.018(3) 0.001(3)
C00V 0.054(4) 0.047(4) 0.045(4) -0.005(3) 0.009(3) 0.003(3)
C00W 0.041(4) 0.036(3) 0.038(3) -0.001(3) 0.005(3) -0.001(3)
C00X 0.046(4) 0.045(4) 0.044(4) 0.002(3) 0.008(3) -0.004(3)
C00Y 0.049(4) 0.045(4) 0.057(4) 0.010(3) 0.001(3) 0.000(3)
C00Z 0.043(4) 0.043(4) 0.037(3) 0.007(3) 0.008(3) 0.006(3)
C12 0.042(4) 0.041(4) 0.038(3) -0.001(3) 0.007(3) 0.003(3)
C011 0.039(3) 0.039(3) 0.040(3) 0.002(3) 0.003(3) 0.002(3)
C012 0.046(4) 0.052(4) 0.037(3) -0.002(3) 0.007(3) 0.009(3)
C013 0.065(5) 0.063(5) 0.040(4) 0.008(3) 0.007(3) -0.015(4)
C014 0.041(4) 0.049(4) 0.036(3) 0.005(3) 0.006(3) 0.007(3)
C015 0.056(4) 0.050(4) 0.046(4) 0.009(3) 0.009(3) 0.005(3)
C016 0.059(4) 0.038(4) 0.045(4) 0.005(3) 0.013(3) 0.008(3)
C017 0.053(4) 0.042(4) 0.040(3) -0.001(3) 0.012(3) 0.006(3)
C018 0.054(5) 0.043(4) 0.072(5) 0.005(4) 0.010(4) 0.000(3)
C019 0.046(4) 0.039(3) 0.034(3) 0.002(3) 0.004(3) 0.003(3)
C01A 0.079(6) 0.044(4) 0.069(5) -0.008(4) 0.031(4) -0.012(4)
C01B 0.041(4) 0.083(6) 0.049(4) 0.016(4) 0.010(3) 0.010(4)
C01C 0.042(4) 0.057(4) 0.043(4) -0.009(3) 0.005(3) 0.007(3)
C01D 0.040(3) 0.039(4) 0.041(3) 0.000(3) 0.006(3) 0.007(3)
C01E 0.051(5) 0.052(5) 0.082(6) 0.002(4) -0.009(4) -0.006(4)
C01F 0.067(5) 0.048(4) 0.048(4) 0.006(3) 0.017(4) 0.009(4)
C01G 0.065(5) 0.040(4) 0.050(4) -0.001(3) 0.014(3) 0.009(3)
C01H 0.050(4) 0.057(4) 0.046(4) 0.009(3) 0.008(3) 0.014(3)
C01I 0.076(6) 0.055(5) 0.045(4) 0.000(3) 0.002(4) -0.003(4)
C01J 0.054(5) 0.082(6) 0.041(4) -0.006(4) 0.004(3) 0.015(4)
C01K 0.048(4) 0.049(4) 0.059(4) 0.001(3) 0.010(3) -0.004(3)
C01L 0.061(5) 0.050(4) 0.058(4) 0.014(4) 0.017(4) -0.005(4)
C01M 0.044(4) 0.063(5) 0.045(4) -0.009(3) 0.003(3) 0.012(3)
C01N 0.072(6) 0.054(5) 0.064(5) -0.005(4) 0.003(4) -0.008(4)
C01O 0.054(5) 0.064(5) 0.060(5) 0.010(4) 0.010(4) 0.012(4)
C01P 0.039(4) 0.120(8) 0.047(4) 0.028(5) -0.003(3) -0.005(5)
C01Q 0.095(7) 0.053(5) 0.054(5) 0.011(4) 0.034(5) 0.017(5)
C01R 0.059(5) 0.050(5) 0.075(5) 0.006(4) -0.009(4) 0.006(4)
C01S 0.096(7) 0.043(4) 0.067(5) 0.005(4) 0.029(5) 0.020(4)
C01T 0.046(5) 0.108(8) 0.067(5) 0.033(6) -0.006(4) -0.022(5)
C01U 0.093(7) 0.064(6) 0.062(5) -0.016(4) 0.008(5) -0.026(5)
C01V 0.045(4) 0.057(4) 0.041(4) 0.004(3) 0.004(3) 0.008(3)
C01W 0.063(5) 0.053(5) 0.093(6) -0.022(5) -0.009(5) -0.002(4)
C01X 0.118(8) 0.049(5) 0.035(4) -0.001(3) 0.018(4) -0.003(5)
C01Z 0.061(5) 0.057(5) 0.075(5) 0.003(4) 0.033(4) 0.015(4)
C020 0.094(7) 0.053(5) 0.045(4) 0.000(4) 0.008(4) -0.011(5)
C021 0.109(8) 0.052(5) 0.089(7) -0.030(5) 0.044(6) -0.020(5)
C022 0.063(5) 0.049(4) 0.060(5) -0.001(4) 0.020(4) 0.008(4)
C023 0.058(5) 0.078(6) 0.058(5) 0.018(4) 0.029(4) 0.027(4)
C024 0.087(6) 0.053(5) 0.055(5) -0.005(4) 0.005(4) -0.003(4)
C025 0.059(5) 0.082(6) 0.077(6) 0.023(5) 0.002(5) -0.025(5)
C026 0.104(8) 0.094(7) 0.043(4) -0.021(5) -0.008(5) -0.010(6)
C02A 0.071(6) 0.108(8) 0.050(5) -0.006(5) -0.007(4) -0.007(6)
C02B 0.067(7) 0.231(18) 0.049(5) -0.015(8) -0.017(5) -0.025(9)
C02C 0.051(5) 0.079(7) 0.159(11) -0.044(7) -0.023(7) -0.005(5)
C02D 0.077(8) 0.128(11) 0.133(12) -0.049(10) 0.020(8) -0.032(8)
C10 0.115(9) 0.074(6) 0.065(6) -0.018(5) -0.007(6) -0.020(6)
Au2 0.03087(17) 0.02810(17) 0.04103(18) -0.00458(11) 0.01112(12) -0.00710(11)
Au3 0.03729(18) 0.02679(17) 0.04151(18) -0.00971(11) 0.01545(12) -0.00887(11)
Au1 0.0316(4) 0.0420(4) 0.0446(4) -0.0047(3) -0.0050(3) 0.0037(3)
Cl5A 0.061(3) 0.047(3) 0.172(7) 0.055(4) 0.085(4) 0.023(2)

loop_
_atom_type_symbol
_atom_type_description
_atom_type_scat_dispersion_real
_atom_type_scat_dispersion_imag
_atom_type_scat_source
C C 0.0033 0.0016 'International Tables Vol C Tables 4.2.6.8 and 6.1.1.4'
H H 0.0000 0.0000 'International Tables Vol C Tables 4.2.6.8 and 6.1.1.4'
Au Au -2.0133 8.8022 'International Tables Vol C Tables 4.2.6.8 and 6.1.1.4'
Cl Cl 0.1484 0.1585 'International Tables Vol C Tables 4.2.6.8 and 6.1.1.4'
F F 0.0171 0.0103 'International Tables Vol C Tables 4.2.6.8 and 6.1.1.4'
N N 0.0061 0.0033 'International Tables Vol C Tables 4.2.6.8 and 6.1.1.4'
O O 0.0106 0.0060 'International Tables Vol C Tables 4.2.6.8 and 6.1.1.4'
P P 0.1023 0.0942 'International Tables Vol C Tables 4.2.6.8 and 6.1.1.4'
S S 0.1246 0.1234 'International Tables Vol C Tables 4.2.6.8 and 6.1.1.4'

loop_
_geom_angle_atom_site_label_1
_geom_angle_atom_site_label_2
_geom_angle_atom_site_label_3
_geom_angle
C00H P004 Au1 111.3(2)
C00H P004 Au3 111.6(2)
Au1 P004 Au3 120.27(8)
C00H P004 Au2 107.6(2)
Au1 P004 Au2 87.09(7)
Au3 P004 Au2 116.24(8)
C00H P004 H004 108(2)
Au1 P004 H004 19.2(11)
Au3 P004 H004 107.2(14)
Au2 P004 H004 105.9(13)
C00H N008 C00K 109.4(5)
C00H N008 C00C 127.4(5)
C00K N008 C00C 123.2(5)
C00H N00B C00M 109.5(5)
C00H N00B C00O 123.9(5)
C00M N00B C00O 125.4(5)
C00W C00C C00I 122.3(6)
C00W C00C N008 118.9(5)
C00I C00C N008 118.5(5)
C01I C00E C01F 119.7(7)
C01I C00E C011 117.8(7)
C01F C00E C011 122.5(6)
C00O C00F C016 116.9(6)
C00O C00F C00L 120.6(6)
C016 C00F C00L 121.9(6)
N008 C00H N00B 106.5(5)
N008 C00H P004 127.3(5)
N00B C00H P004 126.0(5)
C01D C00I C00C 117.7(6)
C01D C00I C00Q 120.5(6)
C00C C00I C00Q 121.6(6)
C00Y C00J C00X 118.1(6)
C00Y C00J C011 123.1(6)
C00X C00J C011 118.8(6)
C00M C00K N008 106.9(5)
C00M C00K H00K 126.5
N008 C00K H00K 126.5
C00F C00L C00U 109.1(6)
C00F C00L C00R 114.3(5)
C00U C00L C00R 112.3(5)
C00F C00L H00L 106.9
C00U C00L H00L 106.9
C00R C00L H00L 106.9
C00K C00M N00B 107.6(5)
C00K C00M H00M 126.2
N00B C00M H00M 126.2
C013 C00N C01B 119.0(7)
C013 C00N C12 123.1(6)
C01B C00N C12 117.9(7)
C00F C00O C019 123.3(6)
C00F C00O N00B 120.2(6)
C019 C00O N00B 116.5(5)
C01K C00P C00R 120.9(7)
C01K C00P H00P 119.5
C00R C00P H00P 119.5
C00I C00Q C01M 110.2(6)
C00I C00Q C014 111.5(5)
C01M C00Q C014 112.4(6)
C00I C00Q H00Q 107.5
C01M C00Q H00Q 107.5
C014 C00Q H00Q 107.5
C00V C00R C00P 117.9(6)
C00V C00R C00L 123.1(6)
C00P C00R C00L 118.9(6)
C01N C00S C00U 121.2(7)
C01N C00S H00A 119.4
C00U C00S H00A 119.4
C00Z C00T C00W 123.2(6)
C00Z C00T H00T 118.4
C00W C00T H00T 118.4
C01A C00U C00S 118.6(7)
C01A C00U C00L 119.9(7)
C00S C00U C00L 121.4(6)
C00R C00V C015 121.7(7)
C00R C00V H00V 119.2
C015 C00V H00V 119.2
C00T C00W C00C 116.9(6)
C00T C00W C12 120.4(6)
C00C C00W C12 122.6(6)
C018 C00X C00J 121.2(7)
C018 C00X H00X 119.4
C00J C00X H00X 119.4
C01R C00Y C00J 120.9(7)
C01R C00Y H00Y 119.6
C00J C00Y H00Y 119.6
C00T C00Z C01D 117.8(6)
C00T C00Z C01H 121.2(6)
C01D C00Z C01H 120.9(6)
C01C C12 C00W 112.6(5)
C01C C12 C00N 110.5(5)
C00W C12 C00N 111.6(5)
C01C C12 H12A 107.3
C00W C12 H12A 107.3
C00N C12 H12A 107.3
C019 C011 C00J 112.3(5)
C019 C011 C00E 111.8(5)
C00J C011 C00E 112.3(5)
C019 C011 H011 106.7
C00J C011 H011 106.7
C00E C011 H011 106.7
C01J C012 C01C 121.2(7)
C01J C012 H012 119.4
C01C C012 H012 119.4
C00N C013 C025 120.0(8)
C00N C013 H013 120.0
C025 C013 H013 120.0
C01V C014 C022 118.0(7)
C01V C014 C00Q 119.0(6)
C022 C014 C00Q 123.1(7)
C01L C015 C00V 119.6(7)
C01L C015 H015 120.2
C00V C015 H015 120.2
C01G C016 C00F 121.6(6)
C01G C016 H016 119.2
C00F C016 H016 119.2
C019 C017 C01G 121.0(6)
C019 C017 H017 119.5
C01G C017 H017 119.5
C00X C018 C01E 120.4(7)
C00X C018 H018 119.8
C01E C018 H018 119.8
C017 C019 C00O 117.6(6)
C017 C019 C011 121.0(6)
C00O C019 C011 121.0(6)
C021 C01A C00U 119.1(9)
C021 C01A H01A 120.5
C00U C01A H01A 120.5
C01P C01B C00N 121.2(9)
C01P C01B H01B 119.4
C00N C01B H01B 119.4
C024 C01C C012 117.8(7)
C024 C01C C12 120.2(7)
C012 C01C C12 121.9(6)
C00I C01D C00Z 122.0(6)
C00I C01D H01D 119.0
C00Z C01D H01D 119.0
C018 C01E C01R 119.6(8)
C018 C01E H01E 120.2
C01R C01E H01E 120.2
C01Q C01F C00E 119.6(8)
C01Q C01F H01F 120.2
C00E C01F H01F 120.2
C016 C01G C017 119.2(6)
C016 C01G C01S 121.1(7)
C017 C01G C01S 119.6(6)
C00Z C01H H01C 109.5
C00Z C01H H01G 109.5
H01C C01H H01G 109.5
C00Z C01H H01H 109.5
H01C C01H H01H 109.5
H01G C01H H01H 109.5
C020 C01I C00E 120.5(9)
C020 C01I H01I 119.7
C00E C01I H01I 119.7
C026 C01J C012 120.4(8)
C026 C01J H01J 119.8
C012 C01J H01J 119.8
C00P C01K C01L 119.5(7)
C00P C01K H01K 120.2
C01L C01K H01K 120.2
C015 C01L C01K 120.3(7)
C015 C01L H01L 119.8
C01K C01L H01L 119.8
C02A C01M C01W 117.5(8)
C02A C01M C00Q 120.5(8)
C01W C01M C00Q 122.0(7)
C00S C01N C01U 120.5(9)
C00S C01N H01N 119.8
C01U C01N H01N 119.8
C023 C01O C01V 119.6(8)
C023 C01O H01O 120.2
C01V C01O H01O 120.2
C01B C01P C01T 119.1(9)
C01B C01P H01P 120.4
C01T C01P H01P 120.4
C01X C01Q C01F 120.4(9)
C01X C01Q H01Q 119.8
C01F C01Q H01Q 119.8
C00Y C01R C01E 119.8(8)
C00Y C01R H01R 120.1
C01E C01R H01R 120.1
C01G C01S H01M 109.5
C01G C01S H01S 109.5
H01M C01S H01S 109.5
C01G C01S H01T 109.5
H01M C01S H01T 109.5
H01S C01S H01T 109.5
C025 C01T C01P 120.1(8)
C025 C01T H01U 119.9
C01P C01T H01U 119.9
C01N C01U C021 118.9(8)
C01N C01U H01V 120.5
C021 C01U H01V 120.5
C014 C01V C01O 120.6(7)
C014 C01V H01W 119.7
C01O C01V H01W 119.7
C02C C01W C01M 122.2(10)
C02C C01W H01X 118.9
C01M C01W H01X 118.9
C01Q C01X C020 119.8(7)
C01Q C01X H01Y 120.1
C020 C01X H01Y 120.1
C023 C01Z C022 120.7(8)
C023 C01Z H01Z 119.6
C022 C01Z H01Z 119.6
C01I C020 C01X 120.0(8)
C01I C020 H020 120.0
C01X C020 H020 120.0
C01A C021 C01U 121.7(8)
C01A C021 H021 119.2
C01U C021 H021 119.2
C01Z C022 C014 121.3(8)
C01Z C022 H022 119.4
C014 C022 H022 119.4
C01Z C023 C01O 119.9(7)
C01Z C023 H023 120.1
C01O C023 H023 120.1
C01C C024 C10 120.9(8)
C01C C024 H024 119.5
C10 C024 H024 119.5
C01T C025 C013 120.5(10)
C01T C025 H025 119.7
C013 C025 H025 119.7
C01J C026 C10 119.5(8)
C01J C026 H026 120.3
C10 C026 H026 120.3
C01M C02A C02B 120.8(11)
C01M C02A H02A 119.6
C02B C02A H02A 119.6
C02D C02B C02A 119.1(11)
C02D C02B H02B 120.4
C02A C02B H02B 120.4
C02D C02C C01W 119.7(13)
C02D C02C H02C 120.2
C01W C02C H02C 120.2
C02C C02D C02B 120.6(11)
C02C C02D H02D 119.7
C02B C02D H02D 119.7
C026 C10 C024 120.1(9)
C026 C10 H10 119.9
C024 C10 H10 119.9
P004 Au2 Cl05 174.21(7)
P004 Au3 Cl06 175.84(7)
Cl5A Au1 P004 161.5(2)
Cl5A Au1 H004 173.8(14)
P004 Au1 H004 24.1(10)

loop_
_geom_bond_atom_site_label_1
_geom_bond_atom_site_label_2
_geom_bond_distance
P004 C00H 1.827(7)
P004 Au1 2.2147(19)
P004 Au3 2.2394(18)
P004 Au2 2.2526(18)
P004 H004 1.320(19)
Cl05 Au2 2.2995(18)
Cl06 Au3 2.299(2)
N008 C00H 1.353(8)
N008 C00K 1.397(8)
N008 C00C 1.450(8)
N00B C00H 1.361(8)
N00B C00M 1.382(8)
N00B C00O 1.461(8)
C00C C00W 1.402(9)
C00C C00I 1.407(9)
C00E C01I 1.389(11)
C00E C01F 1.395(10)
C00E C011 1.543(9)
C00F C00O 1.388(9)
C00F C016 1.394(9)
C00F C00L 1.517(9)
C00I C01D 1.396(9)
C00I C00Q 1.519(8)
C00J C00Y 1.399(9)
C00J C00X 1.402(9)
C00J C011 1.524(9)
C00K C00M 1.350(9)
C00K H00K 0.9500
C00L C00U 1.525(10)
C00L C00R 1.532(9)
C00L H00L 1.0000
C00M H00M 0.9500
C00N C013 1.382(11)
C00N C01B 1.409(10)
C00N C12 1.538(10)
C00O C019 1.394(9)
C00P C01K 1.388(10)
C00P C00R 1.412(10)
C00P H00P 0.9500
C00Q C01M 1.524(10)
C00Q C014 1.531(9)
C00Q H00Q 1.0000
C00R C00V 1.375(10)
C00S C01N 1.357(11)
C00S C00U 1.399(11)
C00S H00A 0.9500
C00T C00Z 1.387(9)
C00T C00W 1.395(9)
C00T H00T 0.9500
C00U C01A 1.396(10)
C00V C015 1.397(10)
C00V H00V 0.9500
C00W C12 1.527(9)
C00X C018 1.367(10)
C00X H00X 0.9500
C00Y C01R 1.385(11)
C00Y H00Y 0.9500
C00Z C01D 1.398(9)
C00Z C01H 1.495(9)
C12 C01C 1.520(9)
C12 H12A 1.0000
C011 C019 1.521(9)
C011 H011 1.0000
C012 C01J 1.387(10)
C012 C01C 1.398(10)
C012 H012 0.9500
C013 C025 1.396(11)
C013 H013 0.9500
C014 C01V 1.381(10)
C014 C022 1.387(10)
C015 C01L 1.378(11)
C015 H015 0.9500
C016 C01G 1.387(10)
C016 H016 0.9500
C017 C019 1.385(9)
C017 C01G 1.398(10)
C017 H017 0.9500
C018 C01E 1.391(11)
C018 H018 0.9500
C01A C021 1.379(13)
C01A H01A 0.9500
C01B C01P 1.380(12)
C01B H01B 0.9500
C01C C024 1.380(11)
C01D H01D 0.9500
C01E C01R 1.395(11)
C01E H01E 0.9500
C01F C01Q 1.390(11)
C01F H01F 0.9500
C01G C01S 1.521(10)
C01H H01C 0.9800
C01H H01G 0.9800
C01H H01H 0.9800
C01I C020 1.375(11)
C01I H01I 0.9500
C01J C026 1.377(13)
C01J H01J 0.9500
C01K C01L 1.390(11)
C01K H01K 0.9500
C01L H01L 0.9500
C01M C02A 1.373(11)
C01M C01W 1.387(12)
C01N C01U 1.381(12)
C01N H01N 0.9500
C01O C023 1.377(12)
C01O C01V 1.402(10)
C01O H01O 0.9500
C01P C01T 1.394(14)
C01P H01P 0.9500
C01Q C01X 1.380(13)
C01Q H01Q 0.9500
C01R H01R 0.9500
C01S H01M 0.9800
C01S H01S 0.9800
C01S H01T 0.9800
C01T C025 1.384(14)
C01T H01U 0.9500
C01U C021 1.381(14)
C01U H01V 0.9500
C01V H01W 0.9500
C01W C02C 1.373(12)
C01W H01X 0.9500
C01X C020 1.398(13)
C01X H01Y 0.9500
C01Z C023 1.361(12)
C01Z C022 1.370(11)
C01Z H01Z 0.9500
C020 H020 0.9500
C021 H021 0.9500
C022 H022 0.9500
C023 H023 0.9500
C024 C10 1.408(12)
C024 H024 0.9500
C025 H025 0.9500
C026 C10 1.379(14)
C026 H026 0.9500
C02A C02B 1.397(16)
C02A H02A 0.9500
C02B C02D 1.388(19)
C02B H02B 0.9500
C02C C02D 1.344(19)
C02C H02C 0.9500
C02D H02D 0.9500
C10 H10 0.9500
Au1 Cl5A 2.100(5)
Au1 H004 1.06(3)

loop_
_geom_torsion_atom_site_label_1
_geom_torsion_atom_site_label_2
_geom_torsion_atom_site_label_3
_geom_torsion_atom_site_label_4
_geom_torsion
C00H N008 C00C C00W -81.0(8)
C00K N008 C00C C00W 98.1(7)
C00H N008 C00C C00I 104.3(7)
C00K N008 C00C C00I -76.7(8)
C00K N008 C00H N00B -1.1(7)
C00C N008 C00H N00B 178.1(5)
C00K N008 C00H P004 174.3(4)
C00C N008 C00H P004 -6.6(9)
C00M N00B C00H N008 1.4(7)
C00O N00B C00H N008 -166.6(5)
C00M N00B C00H P004 -174.0(4)
C00O N00B C00H P004 18.0(9)
Au1 P004 C00H N008 6.3(6)
Au3 P004 C00H N008 143.8(5)
Au2 P004 C00H N008 -87.5(5)
Au1 P004 C00H N00B -179.1(5)
Au3 P004 C00H N00B -41.7(6)
Au2 P004 C00H N00B 87.0(5)
C00W C00C C00I C01D -0.5(9)
N008 C00C C00I C01D 174.0(6)
C00W C00C C00I C00Q -174.9(6)
N008 C00C C00I C00Q -0.3(9)
C00H N008 C00K C00M 0.4(7)
C00C N008 C00K C00M -178.8(5)
C00O C00F C00L C00U -67.6(8)
C016 C00F C00L C00U 103.3(7)
C00O C00F C00L C00R 165.7(6)
C016 C00F C00L C00R -23.4(9)
N008 C00K C00M N00B 0.5(7)
C00H N00B C00M C00K -1.2(7)
C00O N00B C00M C00K 166.5(6)
C016 C00F C00O C019 -5.4(10)
C00L C00F C00O C019 165.9(6)
C016 C00F C00O N00B 175.8(6)
C00L C00F C00O N00B -12.8(9)
C00H N00B C00O C00F -91.2(8)
C00M N00B C00O C00F 102.7(8)
C00H N00B C00O C019 89.9(8)
C00M N00B C00O C019 -76.1(8)
C01D C00I C00Q C01M -90.7(7)
C00C C00I C00Q C01M 83.4(7)
C01D C00I C00Q C014 34.8(9)
C00C C00I C00Q C014 -151.1(6)
C01K C00P C00R C00V -0.7(10)
C01K C00P C00R C00L 179.7(6)
C00F C00L C00R C00V 121.3(7)
C00U C00L C00R C00V -3.7(9)
C00F C00L C00R C00P -59.1(8)
C00U C00L C00R C00P 175.9(6)
C01N C00S C00U C01A 0.3(11)
C01N C00S C00U C00L -179.9(7)
C00F C00L C00U C01A 145.5(6)
C00R C00L C00U C01A -86.7(8)
C00F C00L C00U C00S -34.3(8)
C00R C00L C00U C00S 93.6(8)
C00P C00R C00V C015 0.0(10)
C00L C00R C00V C015 179.7(6)
C00Z C00T C00W C00C 1.6(10)
C00Z C00T C00W C12 -174.5(6)
C00I C00C C00W C00T 0.2(9)
N008 C00C C00W C00T -174.3(6)
C00I C00C C00W C12 176.2(6)
N008 C00C C00W C12 1.6(9)
C00Y C00J C00X C018 2.1(10)
C011 C00J C00X C018 -179.7(6)
C00X C00J C00Y C01R -0.5(11)
C011 C00J C00Y C01R -178.6(7)
C00W C00T C00Z C01D -2.9(10)
C00W C00T C00Z C01H 175.6(7)
C00T C00W C12 C01C -37.0(9)
C00C C00W C12 C01C 147.2(6)
C00T C00W C12 C00N 87.9(7)
C00C C00W C12 C00N -87.9(7)
C013 C00N C12 C01C 129.6(7)
C01B C00N C12 C01C -52.1(8)
C013 C00N C12 C00W 3.6(9)
C01B C00N C12 C00W -178.1(6)
C00Y C00J C011 C019 16.2(9)
C00X C00J C011 C019 -161.9(6)
C00Y C00J C011 C00E -110.8(7)
C00X C00J C011 C00E 71.0(7)
C01I C00E C011 C019 65.7(8)
C01F C00E C011 C019 -112.7(7)
C01I C00E C011 C00J -167.0(6)
C01F C00E C011 C00J 14.6(9)
C01B C00N C013 C025 1.2(11)
C12 C00N C013 C025 179.4(7)
C00I C00Q C014 C01V 71.5(8)
C01M C00Q C014 C01V -164.2(6)
C00I C00Q C014 C022 -110.2(7)
C01M C00Q C014 C022 14.1(9)
C00R C00V C015 C01L -0.1(11)
C00O C00F C016 C01G 0.3(11)
C00L C00F C016 C01G -171.0(7)
C00J C00X C018 C01E -2.5(12)
C01G C017 C019 C00O -1.9(10)
C01G C017 C019 C011 171.2(7)
C00F C00O C019 C017 6.2(10)
N00B C00O C019 C017 -175.0(6)
C00F C00O C019 C011 -166.8(6)
N00B C00O C019 C011 12.0(9)
C00J C011 C019 C017 -92.9(7)
C00E C011 C019 C017 34.4(9)
C00J C011 C019 C00O 79.9(8)
C00E C011 C019 C00O -152.8(6)
C00S C00U C01A C021 -1.0(11)
C00L C00U C01A C021 179.2(7)
C013 C00N C01B C01P -3.0(11)
C12 C00N C01B C01P 178.6(6)
C01J C012 C01C C024 2.4(11)
C01J C012 C01C C12 -175.2(6)
C00W C12 C01C C024 -92.9(8)
C00N C12 C01C C024 141.6(7)
C00W C12 C01C C012 84.7(8)
C00N C12 C01C C012 -40.9(9)
C00C C00I C01D C00Z -0.9(10)
C00Q C00I C01D C00Z 173.5(6)
C00T C00Z C01D C00I 2.6(10)
C01H C00Z C01D C00I -176.0(7)
C00X C018 C01E C01R 1.1(13)
C01I C00E C01F C01Q -0.4(11)
C011 C00E C01F C01Q 178.0(6)
C00F C016 C01G C017 3.8(12)
C00F C016 C01G C01S -176.5(8)
C019 C017 C01G C016 -2.9(11)
C019 C017 C01G C01S 177.3(7)
C01F C00E C01I C020 0.8(11)
C011 C00E C01I C020 -177.6(7)
C01C C012 C01J C026 -3.1(12)
C00R C00P C01K C01L 1.4(11)
C00V C015 C01L C01K 0.8(12)
C00P C01K C01L C015 -1.4(12)
C00I C00Q C01M C02A -146.7(7)
C014 C00Q C01M C02A 88.3(9)
C00I C00Q C01M C01W 33.7(9)
C014 C00Q C01M C01W -91.4(8)
C00U C00S C01N C01U 0.4(13)
C00N C01B C01P C01T 3.9(11)
C00E C01F C01Q C01X 0.3(11)
C00J C00Y C01R C01E -0.8(13)
C018 C01E C01R C00Y 0.5(13)
C01B C01P C01T C025 -3.1(12)
C00S C01N C01U C021 -0.3(14)
C022 C014 C01V C01O -0.2(10)
C00Q C014 C01V C01O 178.2(6)
C023 C01O C01V C014 1.0(11)
C02A C01M C01W C02C -1.7(14)
C00Q C01M C01W C02C 178.0(9)
C01F C01Q C01X C020 -0.6(12)
C00E C01I C020 C01X -1.1(12)
C01Q C01X C020 C01I 1.0(12)
C00U C01A C021 C01U 1.2(14)
C01N C01U C021 C01A -0.5(15)
C023 C01Z C022 C014 -0.1(13)
C01V C014 C022 C01Z -0.2(11)
C00Q C014 C022 C01Z -178.5(7)
C022 C01Z C023 C01O 0.9(13)
C01V C01O C023 C01Z -1.3(12)
C012 C01C C024 C10 -1.0(13)
C12 C01C C024 C10 176.7(8)
C01P C01T C025 C013 1.3(13)
C00N C013 C025 C01T -0.4(12)
C012 C01J C026 C10 2.3(15)
C01W C01M C02A C02B 0.9(14)
C00Q C01M C02A C02B -178.8(9)
C01M C02A C02B C02D -1.2(18)
C01M C01W C02C C02D 2.9(17)
C01W C02C C02D C02B -3(2)
C02A C02B C02D C02C 2(2)
C01J C026 C10 C024 -0.9(17)
C01C C024 C10 C026 0.3(16)
C00H P004 Au2 Cl05 148.1(7)
Au1 P004 Au2 Cl05 36.6(7)
Au3 P004 Au2 Cl05 -85.9(7)
C00H P004 Au3 Cl06 157.3(11)
Au1 P004 Au3 Cl06 -69.5(12)
Au2 P004 Au3 Cl06 33.4(12)
C00H P004 Au1 Cl5A -90.3(6)
Au3 P004 Au1 Cl5A 136.4(6)
Au2 P004 Au1 Cl5A 17.5(6)

loop_
_platon_squeeze_void_nr
_platon_squeeze_void_average_x
_platon_squeeze_void_average_y
_platon_squeeze_void_average_z
_platon_squeeze_void_volume
_platon_squeeze_void_count_electrons
_platon_squeeze_void_content
1 0.104 -0.005 0.296 9 2 ' '
2 0.104 0.505 0.796 10 2 ' '
3 0.501 1.001 0.001 701 187 ' '
4 0.501 0.499 0.501 701 186 ' '
5 0.903 -0.005 0.708 8 1 ' '
6 0.903 0.505 0.208 7 1 ' '
